data_4519145
loop_
_publ_author_name
'Cao, Hou-ji'
'Chen, Meng'
'Sun, Fangxiang'
'Zhao, Yue'
'Lu, Changsheng'
'Zhang, Xiaolei'
'Shi, Zhuangzhi'
'Yan, Hong'

_publ_section_title
;
 Variable Metal Chelation Modes and Activation Sequence in Pd-Catalyzed
 B--H Poly-arylation of Carboranes
;
_journal_issue 22
_journal_name_full 'ACS Catalysis'
_journal_page_first 14047
_journal_page_last 14057
_journal_paper_doi 10.1021/acscatal.1c04473
_journal_volume 11
_journal_year 2021
_chemical_formula_moiety 'C27 H30 B10 N O P Pd'
_chemical_formula_sum 'C27 H30 B10 N O P Pd'
_chemical_formula_weight 629.99
_space_group_crystal_system monoclinic
_space_group_IT_number 14
_space_group_name_Hall '-P 2yn'
_space_group_name_H-M_alt 'P 1 21/n 1'
_atom_sites_solution_hydrogens mixed
_atom_sites_solution_primary dual
_audit_creation_date 2020-11-21
_audit_creation_method
;
Olex2 1.2-beta
(compiled 2018.05.29 svn.r3508 for OlexSys, GUI svn.r5506)
;
_cell_angle_alpha 90
_cell_angle_beta 94.902(2)
_cell_angle_gamma 90
_cell_formula_units_Z 4
_cell_length_a 9.0642(12)
_cell_length_b 13.1695(18)
_cell_length_c 24.860(3)
_cell_measurement_reflns_used 9761
_cell_measurement_temperature 296(2)
_cell_measurement_theta_max 27.36
_cell_measurement_theta_min 2.26
_cell_volume 2956.7(7)
_computing_cell_refinement 'SAINT v8.34A (Bruker, 2013)'
_computing_data_reduction 'SAINT v8.34A (Bruker, 2013)'
_computing_molecular_graphics 'Olex2 (Dolomanov et al., 2009)'
_computing_publication_material 'Olex2 (Dolomanov et al., 2009)'
_computing_structure_refinement 'ShelXL (Sheldrick, 2015)'
_computing_structure_solution 'ShelXT (Sheldrick, 2015)'
_diffrn_ambient_temperature 296.15
_diffrn_measured_fraction_theta_full 0.997
_diffrn_measured_fraction_theta_max 0.993
_diffrn_measurement_device_type 'Bruker APEX-II CCD'
_diffrn_measurement_method '\f and \w scans'
_diffrn_radiation_type MoK\a
_diffrn_radiation_wavelength 0.71073
_diffrn_reflns_av_R_equivalents 0.0338
_diffrn_reflns_av_unetI/netI 0.0297
_diffrn_reflns_Laue_measured_fraction_full 0.997
_diffrn_reflns_Laue_measured_fraction_max 0.993
_diffrn_reflns_limit_h_max 9
_diffrn_reflns_limit_h_min -11
_diffrn_reflns_limit_k_max 17
_diffrn_reflns_limit_k_min -17
_diffrn_reflns_limit_l_max 32
_diffrn_reflns_limit_l_min -32
_diffrn_reflns_number 26299
_diffrn_reflns_point_group_measured_fraction_full 0.997
_diffrn_reflns_point_group_measured_fraction_max 0.993
_diffrn_reflns_theta_full 25.242
_diffrn_reflns_theta_max 27.426
_diffrn_reflns_theta_min 1.644
_diffrn_standards_number 0
_exptl_absorpt_coefficient_mu 0.706
_exptl_absorpt_correction_T_max 0.7456
_exptl_absorpt_correction_T_min 0.6767
_exptl_absorpt_correction_type multi-scan
_exptl_absorpt_process_details
'SADABS-2014/5 (Bruker,2014/5) was used for absorption correction. wR2(int) was 0.1085 before and 0.0464 after correction. The Ratio of minimum to maximum transmission is 0.9076. The \l/2 correction factor is 0.00150.'
_exptl_crystal_colour orange
_exptl_crystal_colour_primary orange
_exptl_crystal_density_diffrn 1.415
_exptl_crystal_description block
_exptl_crystal_F_000 1272
_exptl_crystal_size_max 0.24
_exptl_crystal_size_mid 0.2
_exptl_crystal_size_min 0.18
_refine_diff_density_max 1.345
_refine_diff_density_min -0.525
_refine_diff_density_rms 0.063
_refine_ls_extinction_method none
_refine_ls_goodness_of_fit_ref 1.035
_refine_ls_hydrogen_treatment mixed
_refine_ls_matrix_type full
_refine_ls_number_parameters 486
_refine_ls_number_reflns 6684
_refine_ls_number_restraints 0
_refine_ls_restrained_S_all 1.035
_refine_ls_R_factor_all 0.0328
_refine_ls_R_factor_gt 0.0272
_refine_ls_shift/su_max 0.002
_refine_ls_shift/su_mean 0.000
_refine_ls_structure_factor_coef Fsqd
_refine_ls_weighting_details 'w=1/[\s^2^(Fo^2^)+(0.0308P)^2^+1.7910P] where P=(Fo^2^+2Fc^2^)/3'
_refine_ls_weighting_scheme calc
_refine_ls_wR_factor_gt 0.0654
_refine_ls_wR_factor_ref 0.0686
_reflns_Friedel_coverage 0.000
_reflns_number_gt 5912
_reflns_number_total 6684
_reflns_threshold_expression 'I > 2\s(I)'
_cod_data_source_file cs1c04473_si_002.cif
_cod_data_source_block 3
_cod_database_code 4519145
_shelx_shelxl_version_number 2016/6
_shelx_space_group_comment
;
The symmetry employed for this shelxl refinement is uniquely defined
by the following loop, which should always be used as a source of
symmetry information in preference to the above space-group names.
They are only intended as comments.
;
_shelx_estimated_absorpt_t_max 0.883
_shelx_estimated_absorpt_t_min 0.849
_olex2_refinement_description
;
1. Fixed Uiso
 At 1.2 times of:
  All B(H) groups
2.a Boron cage BH refined with riding coordinates:
 B9(H9)
;
_olex2_submission_special_instructions 'No special instructions were received'

loop_
_space_group_symop_operation_xyz
'x, y, z'
'-x+1/2, y+1/2, -z+1/2'
'-x, -y, -z'
'x-1/2, -y-1/2, z-1/2'

loop_
_atom_site_label
_atom_site_type_symbol
_atom_site_fract_x
_atom_site_fract_y
_atom_site_fract_z
_atom_site_U_iso_or_equiv
_atom_site_adp_type
_atom_site_occupancy
_atom_site_site_symmetry_order
_atom_site_calc_flag
_atom_site_refinement_flags_posn
_atom_site_refinement_flags_adp
_atom_site_refinement_flags_occupancy
_atom_site_disorder_assembly
_atom_site_disorder_group
Pd1 Pd 0.68320(2) 0.67750(2) 0.66445(2) 0.01901(5) Uani 1 1 d . . . . .
P1 P 0.83195(5) 0.61257(4) 0.60518(2) 0.01943(10) Uani 1 1 d . . . . .
O2 O 0.52229(16) 0.74406(11) 0.60667(6) 0.0278(3) Uani 1 1 d . . . . .
N1 N 0.53088(18) 0.73132(12) 0.71514(7) 0.0220(3) Uani 1 1 d . . . . .
C1 C 0.6803(2) 0.65559(15) 0.78602(8) 0.0241(4) Uani 1 1 d . . . . .
C2 C 0.9573(3) 0.53032(18) 0.81875(9) 0.0322(5) Uani 1 1 d . . . . .
H2 H 1.046(3) 0.4908(18) 0.8297(9) 0.031(6) Uiso 1 1 d . . . . .
C3 C 0.5487(2) 0.71536(16) 0.76591(8) 0.0254(4) Uani 1 1 d . . . . .
H3 H 0.480(3) 0.7383(18) 0.7918(10) 0.030(6) Uiso 1 1 d . . . . .
C4 C 0.4111(2) 0.78459(15) 0.68753(8) 0.0239(4) Uani 1 1 d . . . . .
C5 C 0.2961(3) 0.83001(17) 0.71270(10) 0.0327(5) Uani 1 1 d . . . . .
H5 H 0.297(3) 0.8304(18) 0.7522(11) 0.035(7) Uiso 1 1 d . . . . .
C6 C 0.1851(3) 0.8800(2) 0.68256(11) 0.0403(6) Uani 1 1 d . . . . .
H6 H 0.117(3) 0.908(2) 0.6976(12) 0.054(9) Uiso 1 1 d . . . . .
C7 C 0.1882(3) 0.88445(19) 0.62648(11) 0.0381(6) Uani 1 1 d . . . . .
H7 H 0.113(3) 0.916(2) 0.6076(10) 0.040(7) Uiso 1 1 d . . . . .
C8 C 0.3003(3) 0.84023(17) 0.60107(10) 0.0319(5) Uani 1 1 d . . . . .
H8 H 0.307(3) 0.8456(19) 0.5623(11) 0.033(6) Uiso 1 1 d . . . . .
C9 C 0.4166(2) 0.78754(16) 0.63062(8) 0.0246(4) Uani 1 1 d . . . . .
C10 C 1.0041(2) 0.54401(15) 0.62363(7) 0.0210(4) Uani 1 1 d . . . . .
C11 C 1.1261(2) 0.59547(17) 0.64795(9) 0.0273(4) Uani 1 1 d . . . . .
H11 H 1.121(3) 0.6663(19) 0.6537(10) 0.035(7) Uiso 1 1 d . . . . .
C12 C 1.2569(2) 0.54345(19) 0.66297(9) 0.0325(5) Uani 1 1 d . . . . .
H12 H 1.336(3) 0.582(2) 0.6802(11) 0.046(8) Uiso 1 1 d . . . . .
C13 C 1.2669(3) 0.44074(18) 0.65385(9) 0.0314(5) Uani 1 1 d . . . . .
H13 H 1.358(3) 0.4070(19) 0.6622(10) 0.034(7) Uiso 1 1 d . . . . .
C14 C 1.1476(3) 0.38890(17) 0.62919(9) 0.0312(5) Uani 1 1 d . . . . .
H14 H 1.158(3) 0.320(2) 0.6231(11) 0.042(8) Uiso 1 1 d . . . . .
C15 C 1.0162(2) 0.43991(16) 0.61435(9) 0.0273(4) Uani 1 1 d . . . . .
H15 H 0.936(3) 0.4058(18) 0.5968(10) 0.032(6) Uiso 1 1 d . . . . .
C16 C 0.8850(2) 0.70765(15) 0.55676(8) 0.0241(4) Uani 1 1 d . . . . .
C17 C 0.8019(3) 0.79587(18) 0.54899(11) 0.0373(6) Uani 1 1 d . . . . .
H17 H 0.724(3) 0.806(2) 0.5678(11) 0.041(8) Uiso 1 1 d . . . . .
C18 C 0.8397(4) 0.8670(2) 0.51144(13) 0.0527(8) Uani 1 1 d . . . . .
H18 H 0.784(3) 0.921(3) 0.5054(13) 0.063(10) Uiso 1 1 d . . . . .
C19 C 0.9589(3) 0.8518(2) 0.48163(11) 0.0458(6) Uani 1 1 d . . . . .
H19 H 0.989(3) 0.899(2) 0.4580(12) 0.059(9) Uiso 1 1 d . . . . .
C20 C 1.0418(3) 0.7647(2) 0.48917(9) 0.0368(5) Uani 1 1 d . . . . .
H20 H 1.128(3) 0.753(2) 0.4720(12) 0.054(8) Uiso 1 1 d . . . . .
C21 C 1.0054(3) 0.69265(17) 0.52645(9) 0.0301(5) Uani 1 1 d . . . . .
H21 H 1.063(3) 0.6349(19) 0.5309(10) 0.032(6) Uiso 1 1 d . . . . .
C22 C 0.7231(2) 0.51812(15) 0.56591(8) 0.0211(4) Uani 1 1 d . . . . .
C23 C 0.6333(2) 0.45382(16) 0.59301(9) 0.0266(4) Uani 1 1 d . . . . .
H23 H 0.631(2) 0.4617(18) 0.6303(10) 0.028(6) Uiso 1 1 d . . . . .
C24 C 0.5574(3) 0.37547(17) 0.56577(10) 0.0312(5) Uani 1 1 d . . . . .
H24 H 0.498(3) 0.3342(19) 0.5848(10) 0.034(7) Uiso 1 1 d . . . . .
C25 C 0.5689(3) 0.36103(17) 0.51131(10) 0.0322(5) Uani 1 1 d . . . . .
H25 H 0.517(3) 0.3083(19) 0.4933(11) 0.036(7) Uiso 1 1 d . . . . .
C26 C 0.6556(2) 0.42548(18) 0.48381(9) 0.0317(5) Uani 1 1 d . . . . .
H26 H 0.659(3) 0.417(2) 0.4453(12) 0.049(8) Uiso 1 1 d . . . . .
C27 C 0.7331(2) 0.50369(17) 0.51077(8) 0.0268(4) Uani 1 1 d . . . . .
H27 H 0.789(3) 0.5480(19) 0.4929(10) 0.033(7) Uiso 1 1 d . . . . .
B1 B 0.7918(3) 0.62363(17) 0.73338(9) 0.0218(4) Uani 1 1 d . . . . .
B2 B 0.6810(3) 0.53084(18) 0.76576(10) 0.0278(5) Uani 1 1 d . . . . .
H2A H 0.573(2) 0.4919(15) 0.7415(8) 0.018(5) Uiso 1 1 d . . . . .
B3 B 0.6676(3) 0.5663(2) 0.83512(10) 0.0325(6) Uani 1 1 d . . . . .
H3A H 0.566(3) 0.5569(19) 0.8531(10) 0.041(7) Uiso 1 1 d . . . . .
B4 B 0.7698(3) 0.6801(2) 0.84745(10) 0.0316(5) Uani 1 1 d . . . . .
H4 H 0.730(3) 0.742(2) 0.8736(10) 0.044(7) Uiso 1 1 d . . . . .
B5 B 0.8472(3) 0.71568(19) 0.78557(10) 0.0266(5) Uani 1 1 d . . . . .
H5A H 0.867(2) 0.8048(14) 0.7741(8) 0.009(5) Uiso 1 1 d . . . . .
B6 B 0.8682(3) 0.50527(18) 0.75682(10) 0.0276(5) Uani 1 1 d . . . . .
H6A H 0.904(2) 0.4497(17) 0.7320(9) 0.026(6) Uiso 1 1 d . . . . .
B8 B 0.7908(3) 0.4703(2) 0.81813(11) 0.0359(6) Uani 1 1 d . . . . .
H8A H 0.783(3) 0.393(2) 0.8294(11) 0.050(8) Uiso 1 1 d . . . . .
B9 B 0.8473(3) 0.5622(2) 0.86858(10) 0.0366(6) Uani 1 1 d . . . . .
H9 H 0.868041 0.541569 0.911438 0.044 Uiso 1 1 calc R . . . .
B10 B 0.9575(3) 0.6548(2) 0.83801(11) 0.0336(6) Uani 1 1 d . . . . .
H10 H 1.059(3) 0.6857(19) 0.8587(11) 0.043(8) Uiso 1 1 d . . . . .
B11 B 0.9702(3) 0.61930(19) 0.76909(10) 0.0277(5) Uani 1 1 d . . . . .
H11A H 1.074(3) 0.6283(19) 0.7521(10) 0.035(7) Uiso 1 1 d . . . . .

loop_
_atom_site_aniso_label
_atom_site_aniso_U_11
_atom_site_aniso_U_22
_atom_site_aniso_U_33
_atom_site_aniso_U_23
_atom_site_aniso_U_13
_atom_site_aniso_U_12
Pd1 0.02011(8) 0.01956(8) 0.01765(8) -0.00254(6) 0.00332(5) 0.00232(6)
P1 0.0202(2) 0.0201(2) 0.0183(2) -0.00113(19) 0.00390(18) 0.00144(19)
O2 0.0261(7) 0.0348(8) 0.0223(7) -0.0038(6) 0.0012(6) 0.0075(6)
N1 0.0223(8) 0.0193(8) 0.0250(8) -0.0043(7) 0.0044(7) -0.0004(7)
C1 0.0294(11) 0.0233(10) 0.0201(9) -0.0030(8) 0.0051(8) 0.0001(8)
C2 0.0384(13) 0.0318(11) 0.0256(11) 0.0012(9) -0.0012(9) 0.0083(10)
C3 0.0270(11) 0.0262(10) 0.0240(10) -0.0044(8) 0.0081(8) 0.0006(8)
C4 0.0222(10) 0.0208(9) 0.0288(10) -0.0042(8) 0.0037(8) -0.0001(8)
C5 0.0318(12) 0.0333(12) 0.0338(12) -0.0058(10) 0.0080(10) 0.0068(9)
C6 0.0305(13) 0.0445(14) 0.0467(14) -0.0085(12) 0.0075(11) 0.0160(11)
C7 0.0291(12) 0.0379(13) 0.0461(14) -0.0031(11) -0.0040(11) 0.0110(10)
C8 0.0294(12) 0.0328(12) 0.0325(12) -0.0025(10) -0.0031(9) 0.0033(9)
C9 0.0222(10) 0.0232(9) 0.0283(10) -0.0061(8) 0.0008(8) -0.0010(8)
C10 0.0214(9) 0.0246(10) 0.0179(9) 0.0010(8) 0.0062(7) 0.0016(8)
C11 0.0260(11) 0.0260(11) 0.0301(11) 0.0004(9) 0.0035(9) -0.0016(9)
C12 0.0226(11) 0.0386(12) 0.0358(12) 0.0030(10) -0.0002(9) -0.0029(10)
C13 0.0251(11) 0.0384(12) 0.0315(11) 0.0088(10) 0.0059(9) 0.0084(10)
C14 0.0332(12) 0.0251(11) 0.0358(12) 0.0007(9) 0.0052(9) 0.0067(9)
C15 0.0256(11) 0.0262(10) 0.0299(11) -0.0030(9) 0.0016(9) 0.0018(9)
C16 0.0258(10) 0.0243(10) 0.0224(9) 0.0012(8) 0.0038(8) -0.0026(8)
C17 0.0396(14) 0.0314(12) 0.0433(14) 0.0098(10) 0.0169(11) 0.0059(10)
C18 0.0593(19) 0.0361(14) 0.0654(19) 0.0224(14) 0.0206(15) 0.0127(13)
C19 0.0557(17) 0.0410(14) 0.0425(14) 0.0176(12) 0.0139(13) -0.0040(13)
C20 0.0385(13) 0.0449(14) 0.0287(11) 0.0016(10) 0.0122(10) -0.0069(11)
C21 0.0315(12) 0.0307(11) 0.0290(11) 0.0008(9) 0.0084(9) 0.0004(9)
C22 0.0203(9) 0.0218(9) 0.0210(9) -0.0014(8) 0.0009(7) 0.0050(8)
C23 0.0287(11) 0.0285(11) 0.0230(10) -0.0006(9) 0.0039(8) 0.0003(9)
C24 0.0302(12) 0.0265(11) 0.0363(12) 0.0016(10) -0.0004(9) -0.0023(9)
C25 0.0290(12) 0.0271(11) 0.0391(12) -0.0099(10) -0.0063(10) 0.0044(9)
C26 0.0309(11) 0.0405(13) 0.0233(10) -0.0100(10) -0.0003(9) 0.0095(10)
C27 0.0258(10) 0.0313(11) 0.0237(10) -0.0021(9) 0.0037(8) 0.0038(9)
B1 0.0256(11) 0.0197(10) 0.0204(10) -0.0009(9) 0.0048(8) 0.0015(9)
B2 0.0389(14) 0.0217(11) 0.0232(11) 0.0008(9) 0.0054(10) -0.0007(10)
B3 0.0422(15) 0.0327(13) 0.0232(12) 0.0037(10) 0.0073(11) -0.0016(11)
B4 0.0396(14) 0.0330(13) 0.0219(11) -0.0068(10) 0.0014(10) 0.0043(11)
B5 0.0291(12) 0.0252(11) 0.0252(11) -0.0040(10) 0.0003(9) -0.0002(10)
B6 0.0386(14) 0.0213(11) 0.0230(11) -0.0008(9) 0.0022(10) 0.0057(10)
B8 0.0522(17) 0.0291(13) 0.0265(12) 0.0065(11) 0.0038(11) 0.0030(12)
B9 0.0492(16) 0.0378(14) 0.0227(12) 0.0015(11) 0.0025(11) 0.0070(12)
B10 0.0386(15) 0.0344(13) 0.0268(12) -0.0059(11) -0.0026(11) 0.0038(11)
B11 0.0290(12) 0.0292(12) 0.0247(11) -0.0005(10) 0.0004(10) 0.0046(10)

loop_
_atom_type_symbol
_atom_type_description
_atom_type_scat_dispersion_real
_atom_type_scat_dispersion_imag
_atom_type_scat_source
C C 0.0033 0.0016 'International Tables Vol C Tables 4.2.6.8 and 6.1.1.4'
H H 0.0000 0.0000 'International Tables Vol C Tables 4.2.6.8 and 6.1.1.4'
B B 0.0013 0.0007 'International Tables Vol C Tables 4.2.6.8 and 6.1.1.4'
N N 0.0061 0.0033 'International Tables Vol C Tables 4.2.6.8 and 6.1.1.4'
O O 0.0106 0.0060 'International Tables Vol C Tables 4.2.6.8 and 6.1.1.4'
P P 0.1023 0.0942 'International Tables Vol C Tables 4.2.6.8 and 6.1.1.4'
Pd Pd -0.9988 1.0072 'International Tables Vol C Tables 4.2.6.8 and 6.1.1.4'

loop_
_geom_angle_atom_site_label_1
_geom_angle_atom_site_label_2
_geom_angle_atom_site_label_3
_geom_angle
_geom_angle_site_symmetry_1
_geom_angle_site_symmetry_3
_geom_angle_publ_flag
O2 Pd1 P1 97.36(4) . . ?
N1 Pd1 P1 175.01(5) . . ?
N1 Pd1 O2 79.47(6) . . ?
B1 Pd1 P1 98.37(7) . . ?
B1 Pd1 O2 163.95(8) . . ?
B1 Pd1 N1 84.62(8) . . ?
C10 P1 Pd1 124.78(6) . . ?
C10 P1 C16 103.68(9) . . ?
C16 P1 Pd1 112.13(7) . . ?
C22 P1 Pd1 106.47(7) . . ?
C22 P1 C10 102.07(9) . . ?
C22 P1 C16 106.01(9) . . ?
C9 O2 Pd1 110.99(12) . . ?
C3 N1 Pd1 120.71(14) . . ?
C3 N1 C4 125.92(18) . . ?
C4 N1 Pd1 113.37(13) . . ?
C3 C1 B1 111.78(16) . . ?
C3 C1 B2 115.63(18) . . ?
C3 C1 B3 120.46(19) . . ?
C3 C1 B4 120.82(17) . . ?
C3 C1 B5 116.11(17) . . ?
B2 C1 B1 62.60(13) . . ?
B3 C1 B1 116.25(16) . . ?
B3 C1 B2 63.43(14) . . ?
B3 C1 B5 115.96(17) . . ?
B4 C1 B1 116.78(17) . . ?
B4 C1 B2 115.58(17) . . ?
B4 C1 B3 62.85(15) . . ?
B4 C1 B5 64.04(15) . . ?
B5 C1 B1 62.85(13) . . ?
B5 C1 B2 114.55(17) . . ?
B6 C2 H2 117.6(14) . . ?
B6 C2 B11 62.55(14) . . ?
B8 C2 H2 117.5(15) . . ?
B8 C2 B6 63.38(15) . . ?
B8 C2 B9 63.16(16) . . ?
B8 C2 B10 115.3(2) . . ?
B8 C2 B11 115.22(18) . . ?
B9 C2 H2 116.4(14) . . ?
B9 C2 B6 116.16(19) . . ?
B9 C2 B11 115.77(18) . . ?
B10 C2 H2 116.9(14) . . ?
B10 C2 B6 115.30(17) . . ?
B10 C2 B9 63.09(16) . . ?
B10 C2 B11 63.07(15) . . ?
B11 C2 H2 117.5(15) . . ?
N1 C3 C1 116.86(18) . . ?
N1 C3 H3 124.5(14) . . ?
C1 C3 H3 118.7(14) . . ?
N1 C4 C9 113.90(17) . . ?
C5 C4 N1 124.38(19) . . ?
C5 C4 C9 121.72(19) . . ?
C4 C5 H5 120.5(15) . . ?
C6 C5 C4 120.1(2) . . ?
C6 C5 H5 119.2(15) . . ?
C5 C6 H6 120(2) . . ?
C5 C6 C7 119.3(2) . . ?
C7 C6 H6 120(2) . . ?
C6 C7 H7 117.4(17) . . ?
C8 C7 C6 121.3(2) . . ?
C8 C7 H7 121.2(17) . . ?
C7 C8 H8 122.3(15) . . ?
C7 C8 C9 121.2(2) . . ?
C9 C8 H8 116.4(15) . . ?
O2 C9 C4 122.18(18) . . ?
O2 C9 C8 121.52(19) . . ?
C8 C9 C4 116.30(19) . . ?
C11 C10 P1 119.91(16) . . ?
C11 C10 C15 118.65(19) . . ?
C15 C10 P1 121.44(16) . . ?
C10 C11 H11 119.9(16) . . ?
C10 C11 C12 120.3(2) . . ?
C12 C11 H11 119.8(17) . . ?
C11 C12 H12 116.9(17) . . ?
C13 C12 C11 120.4(2) . . ?
C13 C12 H12 122.7(17) . . ?
C12 C13 H13 119.6(15) . . ?
C12 C13 C14 120.0(2) . . ?
C14 C13 H13 120.2(15) . . ?
C13 C14 H14 118.0(17) . . ?
C13 C14 C15 120.1(2) . . ?
C15 C14 H14 121.9(17) . . ?
C10 C15 H15 118.8(15) . . ?
C14 C15 C10 120.6(2) . . ?
C14 C15 H15 120.6(15) . . ?
C17 C16 P1 119.62(17) . . ?
C17 C16 C21 119.0(2) . . ?
C21 C16 P1 121.41(16) . . ?
C16 C17 H17 119.5(17) . . ?
C18 C17 C16 119.8(2) . . ?
C18 C17 H17 120.7(17) . . ?
C17 C18 H18 119(2) . . ?
C19 C18 C17 120.9(3) . . ?
C19 C18 H18 120(2) . . ?
C18 C19 H19 123(2) . . ?
C20 C19 C18 119.6(2) . . ?
C20 C19 H19 118(2) . . ?
C19 C20 H20 122.8(18) . . ?
C19 C20 C21 120.3(2) . . ?
C21 C20 H20 116.8(18) . . ?
C16 C21 H21 121.0(16) . . ?
C20 C21 C16 120.5(2) . . ?
C20 C21 H21 118.6(16) . . ?
C23 C22 P1 118.04(15) . . ?
C23 C22 C27 118.95(19) . . ?
C27 C22 P1 122.88(16) . . ?
C22 C23 H23 118.5(15) . . ?
C24 C23 C22 120.3(2) . . ?
C24 C23 H23 121.1(15) . . ?
C23 C24 H24 118.3(16) . . ?
C25 C24 C23 120.4(2) . . ?
C25 C24 H24 121.2(16) . . ?
C24 C25 H25 119.8(16) . . ?
C26 C25 C24 119.7(2) . . ?
C26 C25 H25 120.4(16) . . ?
C25 C26 H26 119.3(17) . . ?
C25 C26 C27 120.3(2) . . ?
C27 C26 H26 120.3(17) . . ?
C22 C27 H27 118.5(16) . . ?
C26 C27 C22 120.2(2) . . ?
C26 C27 H27 121.2(16) . . ?
C1 B1 Pd1 105.94(13) . . ?
C1 B1 B2 57.28(12) . . ?
C1 B1 B5 56.88(12) . . ?
C1 B1 B6 101.33(15) . . ?
C1 B1 B11 101.01(15) . . ?
B2 B1 Pd1 111.31(14) . . ?
B2 B1 B5 105.23(16) . . ?
B5 B1 Pd1 117.05(14) . . ?
B6 B1 Pd1 136.74(14) . . ?
B6 B1 B2 58.69(14) . . ?
B6 B1 B5 105.90(16) . . ?
B11 B1 Pd1 141.94(16) . . ?
B11 B1 B2 105.75(16) . . ?
B11 B1 B5 58.68(13) . . ?
B11 B1 B6 59.82(14) . . ?
C1 B2 B1 60.12(13) . . ?
C1 B2 H2A 121.7(10) . . ?
C1 B2 B3 57.95(13) . . ?
C1 B2 B6 104.31(17) . . ?
C1 B2 B8 103.41(17) . . ?
B1 B2 H2A 121.0(10) . . ?
B3 B2 B1 109.61(17) . . ?
B3 B2 H2A 117.8(10) . . ?
B6 B2 B1 59.81(13) . . ?
B6 B2 H2A 126.8(10) . . ?
B6 B2 B3 108.33(18) . . ?
B8 B2 B1 109.49(19) . . ?
B8 B2 H2A 123.7(10) . . ?
B8 B2 B3 59.28(15) . . ?
B8 B2 B6 61.12(15) . . ?
C1 B3 B2 58.62(13) . . ?
C1 B3 H3A 119.6(14) . . ?
C1 B3 B4 58.35(14) . . ?
C1 B3 B8 103.90(18) . . ?
C1 B3 B9 104.03(19) . . ?
B2 B3 H3A 120.2(14) . . ?
B4 B3 B2 107.91(18) . . ?
B4 B3 H3A 118.9(14) . . ?
B8 B3 B2 59.23(15) . . ?
B8 B3 H3A 127.3(14) . . ?
B8 B3 B4 108.4(2) . . ?
B8 B3 B9 60.85(16) . . ?
B9 B3 B2 107.98(19) . . ?
B9 B3 H3A 126.5(14) . . ?
B9 B3 B4 59.83(16) . . ?
C1 B4 B3 58.79(14) . . ?
C1 B4 H4 120.5(13) . . ?
C1 B4 B5 58.25(13) . . ?
C1 B4 B9 104.35(18) . . ?
C1 B4 B10 103.66(18) . . ?
B3 B4 H4 121.7(14) . . ?
B3 B4 B5 107.87(17) . . ?
B5 B4 H4 118.2(14) . . ?
B9 B4 B3 59.80(16) . . ?
B9 B4 H4 127.3(13) . . ?
B9 B4 B5 107.96(19) . . ?
B9 B4 B10 60.74(16) . . ?
B10 B4 B3 108.16(19) . . ?
B10 B4 H4 125.1(14) . . ?
B10 B4 B5 59.21(15) . . ?
C1 B5 B1 60.27(13) . . ?
C1 B5 B4 57.71(14) . . ?
C1 B5 H5A 126.3(9) . . ?
C1 B5 B10 103.34(18) . . ?
C1 B5 B11 104.28(17) . . ?
B1 B5 H5A 120.7(9) . . ?
B4 B5 B1 109.38(17) . . ?
B4 B5 H5A 121.4(9) . . ?
B10 B5 B1 109.21(17) . . ?
B10 B5 B4 59.34(15) . . ?
B10 B5 H5A 121.5(9) . . ?
B11 B5 B1 59.63(13) . . ?
B11 B5 B4 108.11(18) . . ?
B11 B5 H5A 122.0(9) . . ?
B11 B5 B10 60.95(14) . . ?
C2 B6 B1 105.44(16) . . ?
C2 B6 B2 103.62(17) . . ?
C2 B6 H6A 122.1(12) . . ?
C2 B6 B8 58.15(15) . . ?
C2 B6 B11 58.87(14) . . ?
B1 B6 H6A 124.0(12) . . ?
B1 B6 B8 109.45(17) . . ?
B2 B6 B1 61.50(14) . . ?
B2 B6 H6A 124.5(13) . . ?
B2 B6 B8 59.37(15) . . ?
B2 B6 B11 108.03(17) . . ?
B8 B6 H6A 119.7(13) . . ?
B11 B6 B1 59.95(13) . . ?
B11 B6 H6A 121.3(13) . . ?
B11 B6 B8 107.88(18) . . ?
C2 B8 B2 103.98(18) . . ?
C2 B8 B3 104.16(19) . . ?
C2 B8 B6 58.48(14) . . ?
C2 B8 H8A 121.7(15) . . ?
C2 B8 B9 58.57(16) . . ?
B2 B8 B3 61.49(15) . . ?
B2 B8 B6 59.51(14) . . ?
B2 B8 H8A 125.5(15) . . ?
B2 B8 B9 108.84(19) . . ?
B3 B8 B6 108.80(18) . . ?
B3 B8 H8A 124.5(15) . . ?
B3 B8 B9 59.68(16) . . ?
B6 B8 H8A 120.8(15) . . ?
B9 B8 B6 108.3(2) . . ?
B9 B8 H8A 119.2(15) . . ?
C2 B9 B3 103.77(18) . . ?
C2 B9 B4 104.02(18) . . ?
C2 B9 B8 58.27(15) . . ?
C2 B9 H9 125.4 . . ?
C2 B9 B10 58.44(15) . . ?
B3 B9 B4 60.37(15) . . ?
B3 B9 B8 59.47(16) . . ?
B3 B9 H9 122.6 . . ?
B3 B9 B10 107.81(18) . . ?
B4 B9 B8 107.70(18) . . ?
B4 B9 H9 122.4 . . ?
B4 B9 B10 59.73(16) . . ?
B8 B9 H9 121.9 . . ?
B8 B9 B10 107.49(19) . . ?
B10 B9 H9 121.7 . . ?
C2 B10 B4 103.89(19) . . ?
C2 B10 B5 104.00(17) . . ?
C2 B10 B9 58.47(15) . . ?
C2 B10 H10 117.9(14) . . ?
C2 B10 B11 58.63(14) . . ?
B4 B10 B9 59.54(16) . . ?
B4 B10 H10 130.5(14) . . ?
B4 B10 B11 108.52(18) . . ?
B5 B10 B4 61.44(15) . . ?
B5 B10 B9 108.77(19) . . ?
B5 B10 H10 125.4(14) . . ?
B5 B10 B11 59.37(14) . . ?
B9 B10 H10 122.2(14) . . ?
B9 B10 B11 108.26(18) . . ?
B11 B10 H10 115.2(15) . . ?
C2 B11 B1 105.44(18) . . ?
C2 B11 B5 103.98(18) . . ?
C2 B11 B6 58.58(14) . . ?
C2 B11 B10 58.30(14) . . ?
C2 B11 H11A 118.5(13) . . ?
B1 B11 B10 109.84(18) . . ?
B1 B11 H11A 126.2(13) . . ?
B5 B11 B1 61.69(13) . . ?
B5 B11 B6 108.57(18) . . ?
B5 B11 B10 59.67(14) . . ?
B5 B11 H11A 127.4(14) . . ?
B6 B11 B1 60.23(13) . . ?
B6 B11 B10 108.06(18) . . ?
B6 B11 H11A 119.2(13) . . ?
B10 B11 H11A 118.7(13) . . ?

loop_
_geom_bond_atom_site_label_1
_geom_bond_atom_site_label_2
_geom_bond_distance
_geom_bond_site_symmetry_2
_geom_bond_publ_flag
Pd1 P1 2.2492(5) . ?
Pd1 O2 2.1448(14) . ?
Pd1 N1 2.0723(17) . ?
Pd1 B1 2.030(2) . ?
P1 C10 1.827(2) . ?
P1 C16 1.829(2) . ?
P1 C22 1.819(2) . ?
O2 C9 1.303(2) . ?
N1 C3 1.276(3) . ?
N1 C4 1.419(3) . ?
C1 C3 1.480(3) . ?
C1 B1 1.771(3) . ?
C1 B2 1.719(3) . ?
C1 B3 1.706(3) . ?
C1 B4 1.698(3) . ?
C1 B5 1.708(3) . ?
C2 H2 0.97(2) . ?
C2 B6 1.708(3) . ?
C2 B8 1.702(4) . ?
C2 B9 1.708(4) . ?
C2 B10 1.707(3) . ?
C2 B11 1.713(3) . ?
C3 H3 0.98(2) . ?
C4 C5 1.396(3) . ?
C4 C9 1.420(3) . ?
C5 H5 0.98(3) . ?
C5 C6 1.370(3) . ?
C6 H6 0.84(3) . ?
C6 C7 1.398(4) . ?
C7 H7 0.90(3) . ?
C7 C8 1.371(3) . ?
C8 H8 0.97(3) . ?
C8 C9 1.414(3) . ?
C10 C11 1.390(3) . ?
C10 C15 1.396(3) . ?
C11 H11 0.95(2) . ?
C11 C12 1.392(3) . ?
C12 H12 0.95(3) . ?
C12 C13 1.376(3) . ?
C13 H13 0.95(3) . ?
C13 C14 1.378(3) . ?
C14 H14 0.93(3) . ?
C14 C15 1.389(3) . ?
C15 H15 0.93(2) . ?
C16 C17 1.389(3) . ?
C16 C21 1.392(3) . ?
C17 H17 0.89(3) . ?
C17 C18 1.386(4) . ?
C18 H18 0.87(3) . ?
C18 C19 1.377(4) . ?
C19 H19 0.91(3) . ?
C19 C20 1.374(4) . ?
C20 H20 0.94(3) . ?
C20 C21 1.386(3) . ?
C21 H21 0.93(2) . ?
C22 C23 1.388(3) . ?
C22 C27 1.394(3) . ?
C23 H23 0.93(2) . ?
C23 C24 1.385(3) . ?
C24 H24 0.92(3) . ?
C24 C25 1.380(3) . ?
C25 H25 0.93(3) . ?
C25 C26 1.377(4) . ?
C26 H26 0.97(3) . ?
C26 C27 1.387(3) . ?
C27 H27 0.91(3) . ?
B1 B2 1.813(3) . ?
B1 B5 1.815(3) . ?
B1 B6 1.784(3) . ?
B1 B11 1.778(3) . ?
B2 H2A 1.22(2) . ?
B2 B3 1.800(4) . ?
B2 B6 1.763(4) . ?
B2 B8 1.760(4) . ?
B3 H3A 1.06(3) . ?
B3 B4 1.775(4) . ?
B3 B8 1.761(4) . ?
B3 B9 1.765(4) . ?
B4 H4 1.12(3) . ?
B4 B5 1.806(4) . ?
B4 B9 1.765(4) . ?
B4 B10 1.769(4) . ?
B5 H5A 1.224(18) . ?
B5 B10 1.766(4) . ?
B5 B11 1.761(4) . ?
B6 H6A 1.03(2) . ?
B6 B8 1.791(4) . ?
B6 B11 1.776(4) . ?
B8 H8A 1.06(3) . ?
B8 B9 1.786(4) . ?
B9 H9 1.1000 . ?
B9 B10 1.787(4) . ?
B10 H10 1.10(3) . ?
B10 B11 1.789(4) . ?
B11 H11A 1.07(3) . ?
